data_1564053
loop_
_publ_author_name
'Mori, Masatoshi'
'Suzuki, Takayoshi'

_publ_section_title
;
 Mixed-ligand platinum(II) complexes containing
 2-(2&#x2032;-pyridyl)phenyl and 8-quinolylphosphines: Synthesis and
 molecular structures in the crystals and in solution
;
_journal_name_full 'Inorganica Chimica Acta'
_journal_page_first 119862
_journal_paper_doi 10.1016/j.ica.2020.119862
_journal_volume 512
_journal_year 2020
_chemical_formula_moiety 'C32 H24 N2 P Pt 1+, C F3 O3 S 1-'
_chemical_formula_sum 'C33 H24 F3 N2 O3 P Pt S'
_chemical_formula_weight 811.66
_space_group_crystal_system triclinic
_space_group_IT_number 2
_space_group_name_Hall '-P 1'
_space_group_name_H-M_alt 'P -1'
_atom_sites_solution_hydrogens geom
_atom_sites_solution_primary direct
_atom_sites_solution_secondary difmap
_audit_creation_method SHELXL-2013
_cell_angle_alpha 64.820(4)
_cell_angle_beta 77.791(3)
_cell_angle_gamma 70.929(4)
_cell_formula_units_Z 2
_cell_length_a 9.2877(3)
_cell_length_b 13.2977(9)
_cell_length_c 14.0554(9)
_cell_measurement_reflns_used 13059
_cell_measurement_temperature 188(2)
_cell_measurement_theta_max 27.61
_cell_measurement_theta_min 3.01
_cell_volume 1479.40(16)
_computing_cell_refinement 'RAPID AUTO'
_computing_data_collection 'RAPID AUTO (Rigaku, ????)'
_computing_data_reduction 'RAPID AUTO'
_computing_molecular_graphics 'ORTEP-3 for win'
_computing_publication_material SHELXL-2013
_computing_structure_refinement 'SHELXL2013 (Sheldrick, 2008)'
_computing_structure_solution 'Il Milione (Burla, et al., 2007)'
_diffrn_ambient_temperature 188(2)
_diffrn_detector_area_resol_mean 10.000
_diffrn_measured_fraction_theta_full 0.995
_diffrn_measured_fraction_theta_max 0.981
_diffrn_measurement_device_type 'Rigaku R-AXIS RAPID'
_diffrn_measurement_method \w
_diffrn_radiation_type 'Mo K\a'
_diffrn_radiation_wavelength 0.71075
_diffrn_reflns_av_R_equivalents 0.0680
_diffrn_reflns_av_unetI/netI 0.0881
_diffrn_reflns_Laue_measured_fraction_full 0.995
_diffrn_reflns_Laue_measured_fraction_max 0.981
_diffrn_reflns_limit_h_max 11
_diffrn_reflns_limit_h_min -11
_diffrn_reflns_limit_k_max 17
_diffrn_reflns_limit_k_min -17
_diffrn_reflns_limit_l_max 18
_diffrn_reflns_limit_l_min -18
_diffrn_reflns_number 14529
_diffrn_reflns_point_group_measured_fraction_full 0.995
_diffrn_reflns_point_group_measured_fraction_max 0.981
_diffrn_reflns_theta_full 25.242
_diffrn_reflns_theta_max 27.485
_diffrn_reflns_theta_min 3.010
_exptl_absorpt_coefficient_mu 4.925
_exptl_absorpt_correction_T_max 0.612
_exptl_absorpt_correction_T_min 0.352
_exptl_absorpt_correction_type numerical
_exptl_absorpt_process_details 'NUMABS (Rigaku, 1999)'
_exptl_crystal_colour yellow
_exptl_crystal_density_diffrn 1.822
_exptl_crystal_density_method 'not measured'
_exptl_crystal_description platelet
_exptl_crystal_F_000 792
_exptl_crystal_size_max 0.400
_exptl_crystal_size_mid 0.300
_exptl_crystal_size_min 0.100
_refine_diff_density_max 2.967
_refine_diff_density_min -1.449
_refine_diff_density_rms 0.153
_refine_ls_extinction_coef .
_refine_ls_extinction_method none
_refine_ls_goodness_of_fit_ref 1.083
_refine_ls_hydrogen_treatment constr
_refine_ls_matrix_type full
_refine_ls_number_parameters 397
_refine_ls_number_reflns 6654
_refine_ls_number_restraints 0
_refine_ls_restrained_S_all 1.083
_refine_ls_R_factor_all 0.0395
_refine_ls_R_factor_gt 0.0364
_refine_ls_shift/su_max 0.002
_refine_ls_shift/su_mean 0.000
_refine_ls_structure_factor_coef Fsqd
_refine_ls_weighting_details 'w=1/[\s^2^(Fo^2^)+(0.0230P)^2^+0.1735P] where P=(Fo^2^+2Fc^2^)/3'
_refine_ls_weighting_scheme calc
_refine_ls_wR_factor_gt 0.0775
_refine_ls_wR_factor_ref 0.0911
_reflns_Friedel_coverage 0.000
_reflns_Friedel_fraction_full .
_reflns_Friedel_fraction_max .
_reflns_number_gt 6122
_reflns_number_total 6654
_reflns_threshold_expression 'I > 2\s(I)'
_cod_data_source_file complex2.cif
_cod_data_source_block MMPt2
_cod_original_cell_volume 1479.40(15)
_cod_database_code 1564053
_shelx_space_group_comment
;
The symmetry employed for this shelxl refinement is uniquely defined
by the following loop, which should always be used as a source of
symmetry information in preference to the above space-group names.
They are only intended as comments.
;
_shelx_estimated_absorpt_t_min 0.243
_shelx_estimated_absorpt_t_max 0.639
_shelxl_version_number 2013-4

loop_
_space_group_symop_operation_xyz
'x, y, z'
'-x, -y, -z'

loop_
_atom_site_label
_atom_site_type_symbol
_atom_site_fract_x
_atom_site_fract_y
_atom_site_fract_z
_atom_site_U_iso_or_equiv
_atom_site_adp_type
_atom_site_occupancy
_atom_site_site_symmetry_order
_atom_site_calc_flag
_atom_site_refinement_flags_posn
_atom_site_refinement_flags_adp
_atom_site_refinement_flags_occupancy
_atom_site_disorder_assembly
_atom_site_disorder_group
Pt1 Pt 0.46683(2) 0.75172(2) 0.33386(2) 0.02354(7) Uani 1 1 d . . . . .
S1 S 1.13794(15) 0.62074(10) 0.13011(11) 0.0425(3) Uani 1 1 d . . . . .
P1 P 0.27541(12) 0.90891(9) 0.27404(10) 0.0243(2) Uani 1 1 d . . . . .
F1 F 1.1105(6) 0.6117(6) -0.0454(5) 0.130(2) Uani 1 1 d . . . . .
F2 F 1.3386(5) 0.5956(5) -0.0233(4) 0.0978(16) Uani 1 1 d . . . . .
F3 F 1.1760(5) 0.7592(4) -0.0655(4) 0.1044(17) Uani 1 1 d . . . . .
O1 O 0.9797(4) 0.6856(3) 0.1307(3) 0.0613(11) Uani 1 1 d . . . . .
O2 O 1.2418(5) 0.6625(4) 0.1577(3) 0.0635(12) Uani 1 1 d . . . . .
O3 O 1.1634(6) 0.5001(3) 0.1774(4) 0.0809(15) Uani 1 1 d . . . . .
N1 N 0.4923(4) 0.7643(3) 0.1741(3) 0.0271(8) Uani 1 1 d . . . . .
N2 N 0.6581(4) 0.6128(3) 0.3935(3) 0.0242(8) Uani 1 1 d . . . . .
C1 C 0.5830(6) 0.6804(4) 0.1435(4) 0.0373(11) Uani 1 1 d . . . . .
H1 H 0.6344 0.6104 0.1952 0.045 Uiso 1 1 calc R U . . .
C2 C 0.6051(6) 0.6912(4) 0.0389(4) 0.0404(12) Uani 1 1 d . . . . .
H2 H 0.6738 0.6301 0.0206 0.048 Uiso 1 1 calc R U . . .
C3 C 0.5303(5) 0.7875(4) -0.0373(4) 0.0372(11) Uani 1 1 d . . . . .
H3 H 0.5472 0.7956 -0.1089 0.045 Uiso 1 1 calc R U . . .
C4 C 0.4258(6) 0.8761(4) -0.0068(4) 0.0349(11) Uani 1 1 d . . . . .
C5 C 0.3348(5) 0.9765(4) -0.0783(4) 0.0403(11) Uani 1 1 d . . . . .
H5 H 0.3467 0.9885 -0.1508 0.048 Uiso 1 1 calc R U . . .
C6 C 0.2304(6) 1.0563(5) -0.0449(4) 0.0454(12) Uani 1 1 d . . . . .
H6 H 0.1707 1.1240 -0.0940 0.054 Uiso 1 1 calc R U . . .
C7 C 0.2116(5) 1.0385(4) 0.0602(4) 0.0376(11) Uani 1 1 d . . . . .
H7 H 0.1365 1.0939 0.0830 0.045 Uiso 1 1 calc R U . . .
C8 C 0.2971(5) 0.9446(4) 0.1319(4) 0.0267(9) Uani 1 1 d . . . . .
C9 C 0.4100(5) 0.8597(4) 0.1004(4) 0.0265(9) Uani 1 1 d . . . . .
C10 C 0.0789(4) 0.8980(3) 0.3152(3) 0.0252(9) Uani 1 1 d . . . . .
C11 C 0.0219(5) 0.8409(4) 0.2750(4) 0.0303(10) Uani 1 1 d . . . . .
H11 H 0.0803 0.8164 0.2208 0.036 Uiso 1 1 calc R U . . .
C12 C -0.1188(6) 0.8198(4) 0.3134(4) 0.0389(13) Uani 1 1 d . . . . .
H12 H -0.1584 0.7831 0.2836 0.047 Uiso 1 1 calc R U . . .
C13 C -0.2030(5) 0.8510(4) 0.3944(4) 0.0364(12) Uani 1 1 d . . . . .
H13 H -0.2968 0.8313 0.4239 0.044 Uiso 1 1 calc R U . . .
C14 C -0.1495(5) 0.9118(4) 0.4325(4) 0.0363(11) Uani 1 1 d . . . . .
H14 H -0.2087 0.9368 0.4863 0.044 Uiso 1 1 calc R U . . .
C15 C -0.0098(5) 0.9356(4) 0.3919(4) 0.0338(10) Uani 1 1 d . . . . .
H15 H 0.0256 0.9784 0.4172 0.041 Uiso 1 1 calc R U . . .
C16 C 0.2816(4) 1.0361(3) 0.2891(3) 0.0249(9) Uani 1 1 d . . . . .
C17 C 0.1641(5) 1.1390(4) 0.2569(4) 0.0337(11) Uani 1 1 d . . . . .
H17 H 0.0753 1.1411 0.2319 0.040 Uiso 1 1 calc R U . . .
C18 C 0.1780(6) 1.2370(4) 0.2616(5) 0.0424(12) Uani 1 1 d . . . . .
H18 H 0.0998 1.3070 0.2383 0.051 Uiso 1 1 calc R U . . .
C19 C 0.3058(6) 1.2332(4) 0.3000(4) 0.0385(12) Uani 1 1 d . . . . .
H19 H 0.3149 1.3010 0.3029 0.046 Uiso 1 1 calc R U . . .
C20 C 0.4198(6) 1.1324(5) 0.3342(4) 0.0408(13) Uani 1 1 d . . . . .
H20 H 0.5067 1.1308 0.3609 0.049 Uiso 1 1 calc R U . . .
C21 C 0.4086(5) 1.0325(4) 0.3298(4) 0.0314(10) Uani 1 1 d . . . . .
H21 H 0.4867 0.9626 0.3544 0.038 Uiso 1 1 calc R U . . .
C22 C 0.7840(5) 0.5723(4) 0.3392(4) 0.0326(10) Uani 1 1 d . . . . .
H22 H 0.7948 0.6124 0.2649 0.039 Uiso 1 1 calc R U . . .
C23 C 0.8980(5) 0.4758(4) 0.3857(4) 0.0399(12) Uani 1 1 d . . . . .
H23 H 0.9868 0.4511 0.3448 0.048 Uiso 1 1 calc R U . . .
C24 C 0.8803(6) 0.4152(4) 0.4940(5) 0.0461(13) Uani 1 1 d . . . . .
H24 H 0.9520 0.3442 0.5280 0.055 Uiso 1 1 calc R U . . .
C25 C 0.7567(5) 0.4603(4) 0.5506(4) 0.0378(11) Uani 1 1 d . . . . .
H25 H 0.7468 0.4228 0.6253 0.045 Uiso 1 1 calc R U . . .
C26 C 0.6477(5) 0.5583(4) 0.5015(4) 0.0312(10) Uani 1 1 d . . . . .
C27 C 0.5182(5) 0.6204(4) 0.5532(3) 0.0260(9) Uani 1 1 d . . . . .
C28 C 0.4931(6) 0.5822(4) 0.6626(4) 0.0389(12) Uani 1 1 d . . . . .
H28 H 0.5575 0.5122 0.7058 0.047 Uiso 1 1 calc R U . . .
C29 C 0.3744(6) 0.6465(4) 0.7083(4) 0.0415(12) Uani 1 1 d . . . . .
H29 H 0.3551 0.6196 0.7829 0.050 Uiso 1 1 calc R U . . .
C30 C 0.2846(6) 0.7491(5) 0.6456(4) 0.0433(13) Uani 1 1 d . . . . .
H30 H 0.2046 0.7939 0.6773 0.052 Uiso 1 1 calc R U . . .
C31 C 0.3089(5) 0.7886(4) 0.5362(4) 0.0327(10) Uani 1 1 d . . . . .
H31 H 0.2455 0.8598 0.4939 0.039 Uiso 1 1 calc R U . . .
C32 C 0.4277(5) 0.7232(4) 0.4879(3) 0.0251(9) Uani 1 1 d . . . . .
C33 C 1.1907(8) 0.6468(7) -0.0078(6) 0.0653(18) Uani 1 1 d . . . . .

loop_
_atom_site_aniso_label
_atom_site_aniso_U_11
_atom_site_aniso_U_22
_atom_site_aniso_U_33
_atom_site_aniso_U_23
_atom_site_aniso_U_13
_atom_site_aniso_U_12
Pt1 0.02033(11) 0.02341(11) 0.02267(12) -0.00748(8) -0.00111(8) -0.00295(8)
S1 0.0478(7) 0.0339(6) 0.0389(8) -0.0131(6) 0.0028(6) -0.0075(6)
P1 0.0204(5) 0.0256(5) 0.0240(6) -0.0098(5) -0.0032(5) -0.0013(4)
F1 0.105(4) 0.237(7) 0.109(5) -0.118(5) -0.005(3) -0.057(4)
F2 0.065(2) 0.151(5) 0.085(4) -0.081(4) 0.009(2) 0.001(3)
F3 0.101(4) 0.102(4) 0.056(3) 0.007(3) 0.006(3) -0.018(3)
O1 0.041(2) 0.057(2) 0.059(3) -0.013(2) 0.0127(19) -0.0029(18)
O2 0.067(3) 0.086(3) 0.054(3) -0.039(2) 0.006(2) -0.031(2)
O3 0.094(3) 0.036(2) 0.086(4) -0.006(2) 0.004(3) -0.015(2)
N1 0.0266(17) 0.0244(18) 0.024(2) -0.0058(16) 0.0024(15) -0.0060(15)
N2 0.0203(16) 0.0217(17) 0.024(2) -0.0045(15) -0.0066(15) 0.0004(14)
C1 0.039(3) 0.032(2) 0.036(3) -0.014(2) 0.001(2) -0.004(2)
C2 0.048(3) 0.038(3) 0.032(3) -0.021(2) 0.007(2) -0.004(2)
C3 0.036(2) 0.045(3) 0.026(3) -0.017(2) -0.004(2) -0.001(2)
C4 0.039(3) 0.040(3) 0.025(3) -0.015(2) 0.001(2) -0.009(2)
C5 0.044(3) 0.041(3) 0.023(3) -0.007(2) -0.006(2) 0.000(2)
C6 0.049(3) 0.043(3) 0.031(3) -0.008(2) -0.013(2) 0.002(2)
C7 0.035(2) 0.039(3) 0.032(3) -0.015(2) -0.004(2) 0.000(2)
C8 0.024(2) 0.026(2) 0.024(2) -0.0055(18) -0.0026(18) -0.0038(17)
C9 0.024(2) 0.027(2) 0.024(2) -0.0084(18) 0.0018(18) -0.0055(17)
C10 0.0154(18) 0.0235(19) 0.030(2) -0.0062(17) 0.0002(17) -0.0034(16)
C11 0.032(2) 0.029(2) 0.026(2) -0.0070(19) -0.0010(19) -0.0101(19)
C12 0.044(3) 0.038(3) 0.035(3) -0.002(2) -0.010(2) -0.023(2)
C13 0.017(2) 0.035(2) 0.044(3) -0.002(2) -0.006(2) -0.0066(19)
C14 0.021(2) 0.037(2) 0.042(3) -0.013(2) 0.008(2) -0.0049(19)
C15 0.025(2) 0.038(2) 0.040(3) -0.021(2) -0.009(2) 0.0015(19)
C16 0.0217(19) 0.0207(19) 0.028(2) -0.0093(17) 0.0004(18) -0.0027(16)
C17 0.026(2) 0.029(2) 0.043(3) -0.017(2) -0.011(2) 0.0049(18)
C18 0.044(3) 0.036(3) 0.048(3) -0.021(2) -0.001(3) -0.006(2)
C19 0.046(3) 0.034(3) 0.038(3) -0.015(2) 0.010(2) -0.021(2)
C20 0.040(3) 0.052(3) 0.043(3) -0.027(3) 0.002(2) -0.020(3)
C21 0.022(2) 0.031(2) 0.037(3) -0.011(2) -0.005(2) -0.0026(18)
C22 0.028(2) 0.035(2) 0.035(3) -0.017(2) -0.002(2) -0.0039(19)
C23 0.025(2) 0.033(2) 0.054(4) -0.019(2) -0.002(2) 0.0041(19)
C24 0.037(3) 0.038(3) 0.051(4) -0.010(2) -0.010(3) -0.001(2)
C25 0.034(2) 0.033(2) 0.036(3) -0.005(2) -0.012(2) -0.002(2)
C26 0.030(2) 0.027(2) 0.036(3) -0.010(2) -0.008(2) -0.0066(19)
C27 0.025(2) 0.028(2) 0.022(2) -0.0024(18) -0.0017(18) -0.0141(18)
C28 0.046(3) 0.034(3) 0.032(3) -0.003(2) -0.002(2) -0.020(2)
C29 0.045(3) 0.049(3) 0.028(3) -0.013(2) 0.004(2) -0.017(2)
C30 0.043(3) 0.058(3) 0.036(3) -0.026(3) 0.004(2) -0.017(3)
C31 0.026(2) 0.038(2) 0.033(3) -0.015(2) -0.001(2) -0.0047(19)
C32 0.028(2) 0.026(2) 0.020(2) -0.0035(17) 0.0033(18) -0.0167(18)
C33 0.059(4) 0.088(5) 0.046(4) -0.030(4) 0.007(3) -0.016(4)

loop_
_atom_type_symbol
_atom_type_description
_atom_type_scat_dispersion_real
_atom_type_scat_dispersion_imag
_atom_type_scat_source
C C 0.0033 0.0016 'International Tables Vol C Tables 4.2.6.8 and 6.1.1.4'
H H 0.0000 0.0000 'International Tables Vol C Tables 4.2.6.8 and 6.1.1.4'
F F 0.0171 0.0103 'International Tables Vol C Tables 4.2.6.8 and 6.1.1.4'
N N 0.0061 0.0033 'International Tables Vol C Tables 4.2.6.8 and 6.1.1.4'
O O 0.0106 0.0060 'International Tables Vol C Tables 4.2.6.8 and 6.1.1.4'
P P 0.1023 0.0942 'International Tables Vol C Tables 4.2.6.8 and 6.1.1.4'
Pt Pt -1.7033 8.3905 'International Tables Vol C Tables 4.2.6.8 and 6.1.1.4'
S S 0.1246 0.1234 'International Tables Vol C Tables 4.2.6.8 and 6.1.1.4'

loop_
_geom_angle_atom_site_label_1
_geom_angle_atom_site_label_2
_geom_angle_atom_site_label_3
_geom_angle
_geom_angle_site_symmetry_1
_geom_angle_site_symmetry_3
C32 Pt1 N2 79.33(17) . .
C32 Pt1 N1 171.97(12) . .
N2 Pt1 N1 100.12(15) . .
C32 Pt1 P1 98.82(14) . .
N2 Pt1 P1 174.40(9) . .
N1 Pt1 P1 82.45(11) . .
O3 S1 O1 115.0(3) . .
O3 S1 O2 113.8(3) . .
O1 S1 O2 115.8(3) . .
O3 S1 C33 102.9(3) . .
O1 S1 C33 102.7(3) . .
O2 S1 C33 104.3(3) . .
C16 P1 C8 105.73(19) . .
C16 P1 C10 105.97(19) . .
C8 P1 C10 104.7(2) . .
C16 P1 Pt1 116.61(14) . .
C8 P1 Pt1 103.45(15) . .
C10 P1 Pt1 118.94(13) . .
C1 N1 C9 117.7(4) . .
C1 N1 Pt1 122.8(4) . .
C9 N1 Pt1 119.5(3) . .
C22 N2 C26 117.9(4) . .
C22 N2 Pt1 128.0(3) . .
C26 N2 Pt1 114.0(3) . .
N1 C1 C2 122.6(5) . .
N1 C1 H1 118.7 . .
C2 C1 H1 118.7 . .
C3 C2 C1 121.0(5) . .
C3 C2 H2 119.5 . .
C1 C2 H2 119.5 . .
C2 C3 C4 118.0(5) . .
C2 C3 H3 121.0 . .
C4 C3 H3 121.0 . .
C9 C4 C5 119.3(5) . .
C9 C4 C3 117.9(5) . .
C5 C4 C3 122.7(5) . .
C6 C5 C4 120.9(5) . .
C6 C5 H5 119.5 . .
C4 C5 H5 119.5 . .
C5 C6 C7 119.7(5) . .
C5 C6 H6 120.1 . .
C7 C6 H6 120.1 . .
C8 C7 C6 121.9(5) . .
C8 C7 H7 119.1 . .
C6 C7 H7 119.1 . .
C7 C8 C9 120.4(4) . .
C7 C8 P1 125.5(4) . .
C9 C8 P1 114.0(3) . .
N1 C9 C4 122.6(4) . .
N1 C9 C8 119.6(4) . .
C4 C9 C8 117.7(4) . .
C15 C10 C11 118.8(4) . .
C15 C10 P1 121.9(3) . .
C11 C10 P1 119.0(3) . .
C12 C11 C10 120.3(5) . .
C12 C11 H11 119.9 . .
C10 C11 H11 119.9 . .
C11 C12 C13 120.8(4) . .
C11 C12 H12 119.6 . .
C13 C12 H12 119.6 . .
C12 C13 C14 119.3(4) . .
C12 C13 H13 120.4 . .
C14 C13 H13 120.4 . .
C15 C14 C13 119.7(5) . .
C15 C14 H14 120.1 . .
C13 C14 H14 120.1 . .
C10 C15 C14 120.9(4) . .
C10 C15 H15 119.6 . .
C14 C15 H15 119.6 . .
C21 C16 C17 119.7(4) . .
C21 C16 P1 119.1(3) . .
C17 C16 P1 121.2(3) . .
C18 C17 C16 119.8(4) . .
C18 C17 H17 120.1 . .
C16 C17 H17 120.1 . .
C17 C18 C19 120.1(5) . .
C17 C18 H18 119.9 . .
C19 C18 H18 119.9 . .
C20 C19 C18 120.6(4) . .
C20 C19 H19 119.7 . .
C18 C19 H19 119.7 . .
C19 C20 C21 120.4(5) . .
C19 C20 H20 119.8 . .
C21 C20 H20 119.8 . .
C20 C21 C16 119.4(4) . .
C20 C21 H21 120.3 . .
C16 C21 H21 120.3 . .
N2 C22 C23 123.3(5) . .
N2 C22 H22 118.4 . .
C23 C22 H22 118.4 . .
C22 C23 C24 118.4(5) . .
C22 C23 H23 120.8 . .
C24 C23 H23 120.8 . .
C25 C24 C23 118.4(5) . .
C25 C24 H24 120.8 . .
C23 C24 H24 120.8 . .
C26 C25 C24 121.2(5) . .
C26 C25 H25 119.4 . .
C24 C25 H25 119.4 . .
C25 C26 N2 120.5(5) . .
C25 C26 C27 126.4(5) . .
N2 C26 C27 113.0(4) . .
C32 C27 C28 121.6(5) . .
C32 C27 C26 116.7(4) . .
C28 C27 C26 121.6(4) . .
C29 C28 C27 119.9(5) . .
C29 C28 H28 120.1 . .
C27 C28 H28 120.1 . .
C30 C29 C28 119.8(5) . .
C30 C29 H29 120.1 . .
C28 C29 H29 120.1 . .
C29 C30 C31 120.9(5) . .
C29 C30 H30 119.5 . .
C31 C30 H30 119.5 . .
C30 C31 C32 120.2(5) . .
C30 C31 H31 119.9 . .
C32 C31 H31 119.9 . .
C27 C32 C31 117.6(4) . .
C27 C32 Pt1 114.8(3) . .
C31 C32 Pt1 127.1(3) . .
F1 C33 F2 108.9(6) . .
F1 C33 F3 108.4(7) . .
F2 C33 F3 104.9(6) . .
F1 C33 S1 112.7(5) . .
F2 C33 S1 110.6(5) . .
F3 C33 S1 111.0(5) . .

loop_
_geom_bond_atom_site_label_1
_geom_bond_atom_site_label_2
_geom_bond_distance
_geom_bond_site_symmetry_2
Pt1 C32 2.005(4) .
Pt1 N2 2.107(4) .
Pt1 N1 2.147(4) .
Pt1 P1 2.2238(12) .
S1 O3 1.408(4) .
S1 O1 1.441(4) .
S1 O2 1.442(4) .
S1 C33 1.804(7) .
P1 C16 1.812(4) .
P1 C8 1.828(5) .
P1 C10 1.828(4) .
F1 C33 1.287(8) .
F2 C33 1.336(8) .
F3 C33 1.339(8) .
N1 C1 1.334(6) .
N1 C9 1.360(6) .
N2 C22 1.342(6) .
N2 C26 1.373(6) .
C1 C2 1.391(7) .
C1 H1 0.9500 .
C2 C3 1.355(7) .
C2 H2 0.9500 .
C3 C4 1.421(7) .
C3 H3 0.9500 .
C4 C9 1.409(6) .
C4 C5 1.409(7) .
C5 C6 1.358(7) .
C5 H5 0.9500 .
C6 C7 1.375(7) .
C6 H6 0.9500 .
C7 C8 1.351(6) .
C7 H7 0.9500 .
C8 C9 1.424(6) .
C10 C15 1.381(6) .
C10 C11 1.389(6) .
C11 C12 1.375(6) .
C11 H11 0.9500 .
C12 C13 1.376(7) .
C12 H12 0.9500 .
C13 C14 1.390(7) .
C13 H13 0.9500 .
C14 C15 1.382(6) .
C14 H14 0.9500 .
C15 H15 0.9500 .
C16 C21 1.395(6) .
C16 C17 1.405(6) .
C17 C18 1.381(6) .
C17 H17 0.9500 .
C18 C19 1.384(7) .
C18 H18 0.9500 .
C19 C20 1.374(8) .
C19 H19 0.9500 .
C20 C21 1.392(6) .
C20 H20 0.9500 .
C21 H21 0.9500 .
C22 C23 1.373(6) .
C22 H22 0.9500 .
C23 C24 1.390(7) .
C23 H23 0.9500 .
C24 C25 1.371(7) .
C24 H24 0.9500 .
C25 C26 1.367(6) .
C25 H25 0.9500 .
C26 C27 1.465(7) .
C27 C32 1.387(6) .
C27 C28 1.392(7) .
C28 C29 1.382(7) .
C28 H28 0.9500 .
C29 C30 1.370(8) .
C29 H29 0.9500 .
C30 C31 1.391(7) .
C30 H30 0.9500 .
C31 C32 1.412(6) .
C31 H31 0.9500 .

loop_
_geom_torsion_atom_site_label_1
_geom_torsion_atom_site_label_2
_geom_torsion_atom_site_label_3
_geom_torsion_atom_site_label_4
_geom_torsion
_geom_torsion_site_symmetry_1
_geom_torsion_site_symmetry_2
_geom_torsion_site_symmetry_3
_geom_torsion_site_symmetry_4
C9 N1 C1 C2 5.4(6) . . . .
Pt1 N1 C1 C2 -176.7(3) . . . .
N1 C1 C2 C3 -2.3(7) . . . .
C1 C2 C3 C4 -1.4(7) . . . .
C2 C3 C4 C9 1.9(7) . . . .
C2 C3 C4 C5 -175.8(4) . . . .
C9 C4 C5 C6 -1.2(7) . . . .
C3 C4 C5 C6 176.4(5) . . . .
C4 C5 C6 C7 -0.8(8) . . . .
C5 C6 C7 C8 1.6(8) . . . .
C6 C7 C8 C9 -0.4(7) . . . .
C6 C7 C8 P1 -176.8(4) . . . .
C16 P1 C8 C7 -52.7(4) . . . .
C10 P1 C8 C7 59.0(4) . . . .
Pt1 P1 C8 C7 -175.8(3) . . . .
C16 P1 C8 C9 130.7(3) . . . .
C10 P1 C8 C9 -117.6(3) . . . .
Pt1 P1 C8 C9 7.6(3) . . . .
C1 N1 C9 C4 -4.8(6) . . . .
Pt1 N1 C9 C4 177.2(3) . . . .
C1 N1 C9 C8 171.8(4) . . . .
Pt1 N1 C9 C8 -6.3(5) . . . .
C5 C4 C9 N1 179.0(4) . . . .
C3 C4 C9 N1 1.2(6) . . . .
C5 C4 C9 C8 2.4(6) . . . .
C3 C4 C9 C8 -175.4(4) . . . .
C7 C8 C9 N1 -178.3(4) . . . .
P1 C8 C9 N1 -1.6(5) . . . .
C7 C8 C9 C4 -1.6(6) . . . .
P1 C8 C9 C4 175.2(3) . . . .
C16 P1 C10 C15 -31.4(4) . . . .
C8 P1 C10 C15 -142.9(4) . . . .
Pt1 P1 C10 C15 102.3(4) . . . .
C16 P1 C10 C11 154.5(3) . . . .
C8 P1 C10 C11 43.0(4) . . . .
Pt1 P1 C10 C11 -71.8(4) . . . .
C15 C10 C11 C12 -1.7(6) . . . .
P1 C10 C11 C12 172.5(4) . . . .
C10 C11 C12 C13 -2.2(7) . . . .
C11 C12 C13 C14 4.5(7) . . . .
C12 C13 C14 C15 -2.8(7) . . . .
C11 C10 C15 C14 3.4(7) . . . .
P1 C10 C15 C14 -170.7(4) . . . .
C13 C14 C15 C10 -1.2(7) . . . .
C8 P1 C16 C21 -109.9(4) . . . .
C10 P1 C16 C21 139.3(4) . . . .
Pt1 P1 C16 C21 4.4(4) . . . .
C8 P1 C16 C17 67.6(4) . . . .
C10 P1 C16 C17 -43.2(4) . . . .
Pt1 P1 C16 C17 -178.1(3) . . . .
C21 C16 C17 C18 2.7(7) . . . .
P1 C16 C17 C18 -174.8(4) . . . .
C16 C17 C18 C19 -1.4(8) . . . .
C17 C18 C19 C20 -0.2(8) . . . .
C18 C19 C20 C21 0.4(8) . . . .
C19 C20 C21 C16 0.9(8) . . . .
C17 C16 C21 C20 -2.5(7) . . . .
P1 C16 C21 C20 175.1(4) . . . .
C26 N2 C22 C23 3.8(6) . . . .
Pt1 N2 C22 C23 -175.4(3) . . . .
N2 C22 C23 C24 1.8(7) . . . .
C22 C23 C24 C25 -5.8(7) . . . .
C23 C24 C25 C26 4.4(7) . . . .
C24 C25 C26 N2 1.3(7) . . . .
C24 C25 C26 C27 -174.4(4) . . . .
C22 N2 C26 C25 -5.3(6) . . . .
Pt1 N2 C26 C25 174.0(3) . . . .
C22 N2 C26 C27 170.9(3) . . . .
Pt1 N2 C26 C27 -9.9(4) . . . .
C25 C26 C27 C32 175.3(4) . . . .
N2 C26 C27 C32 -0.6(5) . . . .
C25 C26 C27 C28 -0.6(6) . . . .
N2 C26 C27 C28 -176.5(4) . . . .
C32 C27 C28 C29 0.9(6) . . . .
C26 C27 C28 C29 176.6(4) . . . .
C27 C28 C29 C30 -1.8(7) . . . .
C28 C29 C30 C31 1.5(7) . . . .
C29 C30 C31 C32 -0.2(7) . . . .
C28 C27 C32 C31 0.3(6) . . . .
C26 C27 C32 C31 -175.5(3) . . . .
C28 C27 C32 Pt1 -172.7(3) . . . .
C26 C27 C32 Pt1 11.4(4) . . . .
C30 C31 C32 C27 -0.7(6) . . . .
C30 C31 C32 Pt1 171.4(3) . . . .
O3 S1 C33 F1 59.4(7) . . . .
O1 S1 C33 F1 -60.3(6) . . . .
O2 S1 C33 F1 178.5(6) . . . .
O3 S1 C33 F2 -62.8(6) . . . .
O1 S1 C33 F2 177.5(5) . . . .
O2 S1 C33 F2 56.3(6) . . . .
O3 S1 C33 F3 -178.8(5) . . . .
O1 S1 C33 F3 61.5(5) . . . .
O2 S1 C33 F3 -59.8(6) . . . .
